data_2000565
loop_
_publ_author_name
'Morooka, M.'
'Ohba, S.'
'Nakashima, M.'
'Tokii, T.'
'Muto, Y.'
'Kato, M.'
'Steward, O. W.'

_publ_contact_author
; Dr. Shigeru Ohba
  Department of Chemistry
  Faculty of Science and Technology
  Keio University
  Hiyoshi 3-14-1, Kohoku-ku
  Yokohama, 223
  Japan
;
_publ_section_title
;
 Dimeric nickel(II) carboxylates and a silanecarboxylate:
 [Ni(Me~3~CCOO)~2~(2,5-lutidine)]~2~,
 [Ni(MePh~2~CCOO)~2~(quinoline)]~2~.2CHCl~3~,
 [Ni(Me~2~PhCCOO)~2~(quinoline)]~2~,
 [Ni(Me~3~CCOO)~2~(2-ethylpyridine)]~2~,
 [Ni(Me~3~CCOO)~2~(2-picoline)]~2~ and [Ni(MePh~2~SiCOO)~2~(Ph~3~P)]~2~
;
_journal_issue 10
_journal_name_full 'Acta Crystallographica Section C'
_journal_page_first 1888
_journal_page_last 1894
_journal_paper_doi 10.1107/S0108270192005808
_journal_volume 48
_journal_year 1992
_chemical_formula_moiety 'C34 H54 N2 Ni2 O8'
_chemical_formula_structural '(Ni ((C H3)3 C2 O2)2 (C7 H9 N))2'
_chemical_formula_sum 'C34 H54 N2 Ni2 O8'
_chemical_formula_weight 736.2
_chemical_name_systematic ' tetrakis(\m-2,2-dimethylpropanoate-O,O')di(2,5-lutidine)dinickel'
_space_group_IT_number 15
_symmetry_cell_setting monoclinic
_symmetry_space_group_name_Hall '-C 2yc'
_symmetry_space_group_name_H-M 'C 1 2/c 1'
_audit_creation_method from_xtal_archive_file_using_CIFIO
_cell_angle_alpha 90.00000
_cell_angle_beta 91.015(8)
_cell_angle_gamma 90.00000
_cell_formula_units_Z 4
_cell_length_a 20.520(2)
_cell_length_b 10.6470(10)
_cell_length_c 18.260(2)
_cell_measurement_reflns_used 49
_cell_measurement_temperature 299
_cell_measurement_theta_max 15
_cell_measurement_theta_min 10
_cell_volume 3988.8(7)
_diffrn_ambient_temperature 299.0(10)
_diffrn_measurement_device 'Rigaku AFC-5 four-circle diffractometer'
_diffrn_measurement_method '\q--2\q scan'
_diffrn_radiation_monochromator graphite
_diffrn_radiation_source 'Xray tube'
_diffrn_radiation_type 'Mo K\a'
_diffrn_radiation_wavelength .71073
_diffrn_reflns_av_sigmaI/netI 0.016
_diffrn_reflns_limit_h_max 26
_diffrn_reflns_limit_h_min -26
_diffrn_reflns_limit_k_max 12
_diffrn_reflns_limit_k_min 0
_diffrn_reflns_limit_l_max 23
_diffrn_reflns_limit_l_min 0
_diffrn_reflns_number 3930
_diffrn_reflns_theta_max 27.5
_diffrn_reflns_theta_min 2.15
_diffrn_standards_decay_% 1.8
_diffrn_standards_interval_count 100
_diffrn_standards_number 5
_exptl_absorpt_coefficient_mu 0.9913
_exptl_absorpt_correction_T_max 0.79
_exptl_absorpt_correction_T_min 0.71
_exptl_absorpt_correction_type integration
_exptl_absorpt_process_details 'Gauss numerical integration'
_exptl_crystal_colour 'dark green'
_exptl_crystal_density_diffrn 1.226
_exptl_crystal_density_meas 1.22(2)
_exptl_crystal_density_method 'flotation in KI solution'
_exptl_crystal_description Prism
_exptl_crystal_F_000 1568
_exptl_crystal_size_max 0.37
_exptl_crystal_size_mid 0.35
_exptl_crystal_size_min 0.25
_refine_diff_density_max 0.46
_refine_diff_density_min -0.32
_refine_ls_goodness_of_fit_obs 2.290
_refine_ls_hydrogen_treatment refall
_refine_ls_matrix_type full
_refine_ls_number_constraints 0
_refine_ls_number_parameters 316
_refine_ls_number_reflns 2123
_refine_ls_number_restraints 0
_refine_ls_R_factor_obs 0.043
_refine_ls_shift/esd_max 0.056
_refine_ls_structure_factor_coef F
_refine_ls_weighting_scheme 'calc, w=1/\s'
_refine_ls_wR_factor_obs 0.031
_reflns_number_observed 2123
_reflns_number_total 3803
_reflns_observed_criterion |F~o~|>3\s(|F~o~|)
_cod_data_source_file as1007.cif
_cod_data_source_block I
_cod_original_sg_symbol_Hall -C_2yc
_cod_database_code 2000565

loop_
_symmetry_equiv_pos_as_xyz
+x,+y,+z
-x,+y,1/2-z
-x,-y,-z
+x,-y,1/2+z
1/2+x,1/2+y,+z
1/2-x,1/2+y,1/2-z
1/2-x,1/2-y,-z
1/2+x,1/2-y,1/2+z

loop_
_atom_site_aniso_label
_atom_site_aniso_U_11
_atom_site_aniso_U_22
_atom_site_aniso_U_33
_atom_site_aniso_U_12
_atom_site_aniso_U_13
_atom_site_aniso_U_23
Ni .0589(4) .0415(3) .0456(3) .0001(4) .0016(3) .0063(4)
O11 .074(2) .057(2) .054(2) .004(2) .019(2) .004(2)
O12 .076(2) .055(2) .053(2) .004(2) .017(2) .009(2)
O21 .069(2) .053(2) .063(2) .009(2) -.014(2) .013(2)
O22 .066(2) .057(2) .072(2) -.013(2) -.009(2) -.007(2)
N .057(3) .042(2) .043(2) -.001(2) -.010(2) .002(2)
C1 .074(4) .051(3) .042(3) -.014(4) -.011(3) .006(3)
C2 .104(6) .058(4) .063(5) -.023(4) -.014(4) .014(3)
C3 .117(6) .047(5) .074(5) .012(5) -.023(4) .004(4)
C4 .083(5) .057(4) .062(4) .015(4) -.016(3) -.003(3)
C5 .069(4) .047(4) .047(3) -.003(3) -.010(3) .001(3)
C6 .082(5) .088(6) .076(5) -.024(4) .004(4) .023(4)
C7 .107(7) .100(7) .124(9) .048(5) -.006(7) .002(6)
C11 .048(3) .062(4) .039(3) .005(3) -.001(2) -.002(3)
C12 .075(4) .074(4) .061(4) .008(3) .027(3) .006(3)
C13 .170(10) .118(8) .111(8) -.006(8) .091(8) -.001(6)
C14 .098(7) .143(9) .142(9) .045(7) .048(7) .000(7)
C15 .154(8) .130(8) .054(5) .004(7) .020(5) -.014(5)
C21 .044(3) .059(3) .043(3) .008(3) -.002(2) .001(3)
C22 .059(4) .063(4) .081(5) .001(3) -.030(3) -.001(3)
C23 .160(10) .150(10) .36(3) .075(9) -.17(2) -.070(10)
C24 .170(10) .20(2) .50(4) -.090(10) -.23(2) .13(2)
C25 .110(10) .88(5) .090(9) .03(2) -.061(8) -.09(2)

loop_
_atom_site_label
_atom_site_fract_x
_atom_site_fract_y
_atom_site_fract_z
_atom_site_U_iso_or_equiv
_atom_site_thermal_displace_type
_atom_site_calc_flag
_atom_site_calc_attached_atom
_atom_site_refinement_flags
_atom_site_occupancy
Ni .24203(3) .62747(5) .51891(3) .0487(2) Uani ? ? ? 1.00000
O11 .1870(2) .6998(3) .5976(2) .0620(10) Uani ? ? ? 1.00000
O12 .2972(2) .5989(3) .4304(2) .0610(10) Uani ? ? ? 1.00000
O21 .16260(10) .5965(3) .4550(2) .0620(10) Uani ? ? ? 1.00000
O22 .3222(2) .7027(3) .5709(2) .0650(10) Uani ? ? ? 1.00000
N .2609(2) .4535(3) .5600(2) .0480(10) Uani ? ? ? 1.00000
C1 .2181(3) .3702(5) .5856(2) .055(2) Uani ? ? ? 1.00000
C2 .2389(4) .2480(6) .6027(3) .075(3) Uani ? ? ? 1.00000
C3 .3017(4) .2144(6) .5954(3) .080(3) Uani ? ? ? 1.00000
C4 .3466(3) .2991(6) .5720(3) .067(2) Uani ? ? ? 1.00000
C5 .3233(3) .4172(5) .5548(3) .055(2) Uani ? ? ? 1.00000
C6 .1498(3) .4111(7) .5946(4) .082(3) Uani ? ? ? 1.00000
C7 .4189(4) .2725(9) .5664(6) .110(4) Uani ? ? ? 1.00000
C11 .1789(2) .8156(5) .6075(3) .050(2) Uani ? ? ? 1.00000
C12 .1382(3) .8552(6) .6725(3) .070(2) Uani ? ? ? 1.00000
C13 .1051(6) .7450(10) .7073(6) .131(5) Uani ? ? ? 1.00000
C14 .0890(5) .9530(10) .6469(6) .127(5) Uani ? ? ? 1.00000
C15 .1851(5) .9167(9) .7283(4) .112(4) Uani ? ? ? 1.00000
C21 .1478(2) .6960(5) .4222(2) .049(2) Uani ? ? ? 1.00000
C22 .0899(3) .6946(5) .3691(3) .068(2) Uani ? ? ? 1.00000
C23 .0516(8) .8100(10) .3730(10) .220(10) Uani ? ? ? 1.00000
C24 .0480(10) .586(2) .381(2) .29(2) Uani ? ? ? 1.00000
C25 .1133(7) .678(4) .2982(8) .36(2) Uani ? ? ? 1.00000
H2 .205(2) .203(4) .619(2) .06(2) Uiso ? ? ? 1.00000
H3 .318(2) .133(4) .606(2) .08(2) Uiso ? ? ? 1.00000
H5 .353(2) .475(4) .537(2) .06(2) Uiso calc C5 ? 1.00000
H61 .146(2) .465(4) .636(2) .08(2) Uiso ? ? ? 1.00000
H62 .124(2) .346(4) .617(3) .10(2) Uiso ? ? ? 1.00000
H63 .132(2) .444(4) .549(2) .09(2) Uiso ? ? ? 1.00000
H71 .424(3) .185(5) .540(3) .14(3) Uiso ? ? ? 1.00000
H72 .443(3) .322(5) .531(3) .13(3) Uiso calc C7 ? 1.00000
H73 .437(3) .268(6) .614(3) .17(4) Uiso calc C7 ? 1.00000
H131 .134(3) .681(6) .721(3) .14(3) Uiso calc C13 ? 1.00000
H132 .071(2) .713(4) .667(3) .08(2) Uiso ? ? ? 1.00000
H133 .083(2) .777(5) .748(3) .10(2) Uiso ? ? ? 1.00000
H141 .113(2) 1.025(5) .629(3) .11(3) Uiso calc C14 ? 1.00000
H142 .058(3) .911(6) .613(3) .13(3) Uiso calc C14 ? 1.00000
H143 .062(2) .979(5) .686(3) .10(2) Uiso calc C14 ? 1.00000
H151 .163(2) .949(4) .770(2) .08(2) Uiso ? ? ? 1.00000
H152 .213(3) .847(5) .750(3) .16(3) Uiso ? ? ? 1.00000
H153 .209(2) .989(5) .708(3) .10(2) Uiso calc C15 ? 1.00000
H231 .041(4) .790(8) .431(4) .17(5) Uiso calc C23 ? 1.00000
H232 .081(3) .878(6) .361(4) .18(4) Uiso calc C23 ? 1.00000
H233 .015(2) .805(4) .340(3) .11(2) Uiso calc C23 ? 1.00000
H241 .069(4) .519(9) .369(6) .23(6) Uiso calc C24 ? 1.00000
H242 .036(5) .620(10) .426(5) .16(4) Uiso calc C24 ? 1.00000
H243 .010(3) .588(5) .353(3) .13(2) Uiso calc C24 ? 1.00000
H251 .144(3) .752(7) .289(3) .10(3) Uiso calc C25 ? 1.00000
H252 .140(5) .620(10) .292(5) .22(5) Uiso calc C25 ? 1.00000
H253 .083(3) .688(5) .261(3) .13(2) Uiso calc C25 ? 1.00000

loop_
_geom_angle_atom_site_label_1
_geom_angle_atom_site_label_2
_geom_angle_atom_site_label_3
_geom_angle_site_symmetry_1
_geom_angle_site_symmetry_2
_geom_angle_site_symmetry_3
_geom_angle
_geom_angle_publ_flag
O11 Ni O12 . . . 165.70(10) yes
O11 Ni O21 . . . 91.00(10) yes
O11 Ni O22 . . . 88.60(10) yes
O11 Ni N . . . 101.10(10) yes
O11 Ni Ni . . 7_566 83.40(10) yes
O12 Ni O21 . . . 88.30(10) yes
O12 Ni O22 . . . 88.40(10) yes
O12 Ni N . . . 93.00(10) yes
O12 Ni Ni . . 7_566 82.50(9) yes
O21 Ni O22 . . . 165.40(10) yes
O21 Ni N . . . 102.20(10) yes
O21 Ni Ni . . 7_566 96.30(9) yes
O22 Ni N . . . 92.20(10) yes
O22 Ni Ni . . 7_566 69.12(9) yes
N Ni Ni . . 7_566 160.80(10) yes
Ni O11 C11 . . . 124.0(3) yes
Ni O12 C11 . . 7_566 124.5(3) yes
Ni O21 C21 . . . 109.0(3) yes
Ni O22 C21 . . 7_566 140.9(3) yes
Ni N C1 . . . 127.6(3) no
Ni N C5 . . . 114.3(3) no
C1 N C5 . . . 117.8(4) no
N C1 C2 . . . 119.6(5) no
N C1 C6 . . . 118.2(5) no
C2 C1 C6 . . . 122.2(6) no
C1 C2 C3 . . . 120.8(6) no
C1 C2 H2 . . . 110(3) no
C3 C2 H2 . . . 130(3) no
C2 C3 C4 . . . 120.6(6) no
C2 C3 H3 . . . 124(3) no
C4 C3 H3 . . . 115(3) no
C3 C4 C5 . . . 116.3(6) no
C3 C4 C7 . . . 124.4(6) no
C5 C4 C7 . . . 119.3(6) no
N C5 C4 . . . 124.9(5) no
N C5 H5 . . . 118(2) no
C4 C5 H5 . . . 117(2) no
C1 C6 H61 . . . 111(3) no
C1 C6 H62 . . . 112(3) no
C1 C6 H63 . . . 111(3) no
H61 C6 H62 . . . 91(4) no
H61 C6 H63 . . . 115(4) no
H62 C6 H63 . . . 115(4) no
C4 C7 H71 . . . 107(3) no
C4 C7 H72 . . . 117(3) no
C4 C7 H73 . . . 108(4) no
H71 C7 H72 . . . 97(5) no
H71 C7 H73 . . . 110(5) no
H72 C7 H73 . . . 117(5) no
O11 C11 C12 . . . 117.4(4) yes
O11 C11 O12 . . 7_566 125.5(4) yes
C12 C11 O12 . . 7_566 117.1(5) yes
C11 C12 C13 . . . 111.8(6) no
C11 C12 C14 . . . 108.6(6) no
C11 C12 C15 . . . 106.9(5) no
C13 C12 C14 . . . 111.2(7) no
C13 C12 C15 . . . 109.6(6) no
C14 C12 C15 . . . 108.5(7) no
C12 C13 H131 . . . 114(4) no
C12 C13 H132 . . . 105(3) no
C12 C13 H133 . . . 106(3) no
H131 C13 H132 . . . 111(5) no
H131 C13 H133 . . . 112(5) no
H132 C13 H133 . . . 110(4) no
C12 C14 H141 . . . 108(3) no
C12 C14 H142 . . . 108(4) no
C12 C14 H143 . . . 111(3) no
H141 C14 H142 . . . 118(5) no
H141 C14 H143 . . . 108(4) no
H142 C14 H143 . . . 103(4) no
C12 C15 H151 . . . 113(3) no
C12 C15 H152 . . . 107(3) no
C12 C15 H153 . . . 113(3) no
H151 C15 H152 . . . 102(4) no
H151 C15 H153 . . . 106(4) no
H152 C15 H153 . . . 116(4) no
O21 C21 C22 . . . 118.5(4) yes
O21 C21 O22 . . 7_566 124.6(4) yes
C22 C21 O22 . . 7_566 116.9(4) yes
C21 C22 C23 . . . 111.8(9) no
C21 C22 C24 . . . 112.0(10) no
C21 C22 C25 . . . 108.4(7) no
C23 C22 C24 . . . 110.0(10) no
C23 C22 C25 . . . 111(2) no
C24 C22 C25 . . . 104(2) no
C22 C23 H231 . . . 91(5) no
C22 C23 H232 . . . 107(4) no
C22 C23 H233 . . . 110(3) no
H231 C23 H232 . . . 120(7) no
H231 C23 H233 . . . 115(5) no
H232 C23 H233 . . . 112(6) no
C22 C24 H241 . . . 108(6) no
C22 C24 H242 . . . 87(7) no
C22 C24 H243 . . . 113(4) no
H241 C24 H242 . . . 134(10) no
H241 C24 H243 . . . 108(7) no
H242 C24 H243 . . . 105(7) no
C22 C25 H251 . . . 106(4) no
C22 C25 H252 . . . 118(7) no
C22 C25 H253 . . . 116(4) no
H251 C25 H252 . . . 97(9) no
H251 C25 H253 . . . 101(5) no
H252 C25 H253 . . . 115(8) no

loop_
_geom_bond_atom_site_label_1
_geom_bond_atom_site_label_2
_geom_bond_site_symmetry_1
_geom_bond_site_symmetry_2
_geom_bond_distance
_geom_bond_publ_flag
Ni O11 . . 1.997(3) yes
Ni O12 . . 2.013(3) yes
Ni O21 . . 2.015(3) yes
Ni O22 . . 2.048(3) yes
Ni N . . 2.034(3) yes
Ni Ni . 7_566 2.7202(8) yes
O11 C11 . . 1.258(6) yes
O12 C11 . 7_566 1.250(6) yes
O21 C21 . . 1.252(6) yes
O22 C21 . 7_566 1.248(6) yes
N C1 . . 1.337(6) no
N C5 . . 1.343(7) no
C1 C2 . . 1.402(9) no
C1 C6 . . 1.480(9) no
C2 C3 . . 1.350(10) no
C2 H2 . . .90(4) no
C3 C4 . . 1.361(9) no
C3 H3 . . .95(4) no
C4 C5 . . 1.379(8) no
C4 C7 . . 1.520(10) no
C5 H5 . . .92(4) no
C6 H61 . . .96(5) no
C6 H62 . . .98(5) no
C6 H63 . . .98(5) no
C7 H71 . . 1.06(6) no
C7 H72 . . .97(6) no
C7 H73 . . .94(6) no
C11 C12 . . 1.523(7) yes
C12 C13 . . 1.500(10) no
C12 C14 . . 1.520(10) no
C12 C15 . . 1.540(10) no
C13 H131 . . .93(6) no
C13 H132 . . 1.06(5) no
C13 H133 . . .94(5) no
C14 H141 . . .97(5) no
C14 H142 . . .98(6) no
C14 H143 . . .95(5) no
C15 H151 . . .96(5) no
C15 H152 . . 1.01(6) no
C15 H153 . . .99(5) no
C21 C22 . . 1.520(7) yes
C22 C23 . . 1.46(2) no
C22 C24 . . 1.46(2) no
C22 C25 . . 1.40(2) no
C23 H231 . . 1.10(7) no
C23 H232 . . .97(7) no
C23 H233 . . .95(5) no
C24 H241 . . .87(9) no
C24 H242 . . 1.00(10) no
C24 H243 . . .92(6) no
C25 H251 . . 1.02(8) no
C25 H252 . . .80(10) no
C25 H253 . . .91(5) no

loop_
_geom_contact_atom_site_label_1
_geom_contact_atom_site_label_2
_geom_contact_distance
_geom_contact_site_symmetry_1
_geom_contact_site_symmetry_2
_geom_contact_publ_flag
? ? ? ? ? ?

loop_
_geom_torsion_atom_site_label_1
_geom_torsion_atom_site_label_2
_geom_torsion_atom_site_label_3
_geom_torsion_atom_site_label_4
_geom_torsion_site_symmetry_1
_geom_torsion_site_symmetry_2
_geom_torsion_site_symmetry_3
_geom_torsion_site_symmetry_4
_geom_torsion
_geom_torsion_publ_flag
? ? ? ? ? ? ? ? ? ?
